data_4075566
loop_
_publ_author_name
'Adams, Richard D.'
'Captain, Burjor'
'Hollandsworth, Carl B.'
'Johansson, Mikael'
'Smith, Jack L.'

_publ_section_title
;
 Synthesis and Structures of Oxo-Bridged Distannyl- and Digermyldirhenium
 Complexes
;
_journal_issue 16
_journal_name_full Organometallics
_journal_page_first 3848
_journal_paper_doi 10.1021/om060375e
_journal_volume 25
_journal_year 2006
_chemical_formula_moiety '2(C32 H22 Ge2 O9 Re2), H2 O'
_chemical_formula_sum 'C32 H23 Ge2 O9.5 Re2'
_chemical_formula_weight 1077.08
_chemical_name_systematic
; 
 ? 
;
_space_group_IT_number 2
_symmetry_cell_setting triclinic
_symmetry_space_group_name_Hall '-P 1'
_symmetry_space_group_name_H-M 'P -1'
_atom_sites_solution_hydrogens geom
_atom_sites_solution_primary direct
_atom_sites_solution_secondary difmap
_audit_creation_method SHELXL-97
_cell_angle_alpha 91.4980(10)
_cell_angle_beta 90.1810(10)
_cell_angle_gamma 90.2730(10)
_cell_formula_units_Z 4
_cell_length_a 10.9276(5)
_cell_length_b 17.1569(8)
_cell_length_c 17.9091(8)
_cell_measurement_reflns_used 8496
_cell_measurement_temperature 100(2)
_cell_measurement_theta_max 28.29
_cell_measurement_theta_min 2.47
_cell_volume 3356.5(3)
_computing_cell_refinement 'SAINT+  V6.2 (Bruker, 2001)'
_computing_data_collection 'SMART V5.625 (Bruker, 2001)'
_computing_data_reduction 'SAINT+  V6.2'
_computing_molecular_graphics 'SHELXTL V6.1 (Sheldrick, 1997)'
_computing_publication_material 'SHELXTL V6.1'
_computing_structure_refinement 'SHELXL-97 (Sheldrick, 1997)'
_computing_structure_solution 'SHELXS-97 (Sheldrick, 1990)'
_diffrn_ambient_temperature 100(2)
_diffrn_measured_fraction_theta_full 0.985
_diffrn_measured_fraction_theta_max 0.985
_diffrn_measurement_device_type 'Bruker SMART APEX CCD diffractometer'
_diffrn_measurement_method 'omega scans'
_diffrn_radiation_monochromator graphite
_diffrn_radiation_source 'fine-focus sealed tube'
_diffrn_radiation_type MoK\a
_diffrn_radiation_wavelength 0.71073
_diffrn_reflns_av_R_equivalents 0.0223
_diffrn_reflns_av_sigmaI/netI 0.0353
_diffrn_reflns_limit_h_max 13
_diffrn_reflns_limit_h_min -13
_diffrn_reflns_limit_k_max 21
_diffrn_reflns_limit_k_min -21
_diffrn_reflns_limit_l_max 22
_diffrn_reflns_limit_l_min -22
_diffrn_reflns_number 26390
_diffrn_reflns_theta_full 26.02
_diffrn_reflns_theta_max 26.02
_diffrn_reflns_theta_min 1.14
_diffrn_standards_decay_% <1
_exptl_absorpt_coefficient_mu 9.016
_exptl_absorpt_correction_T_max 0.835
_exptl_absorpt_correction_T_min 0.301
_exptl_absorpt_correction_type multi-scan
_exptl_absorpt_process_details '(SADABS, Bruker, 1997)'
_exptl_crystal_colour Colorless
_exptl_crystal_density_diffrn 2.131
_exptl_crystal_density_method 'not measured'
_exptl_crystal_description Plate
_exptl_crystal_F_000 2020
_exptl_crystal_size_max 0.38
_exptl_crystal_size_mid 0.10
_exptl_crystal_size_min 0.02
_refine_diff_density_max 1.187
_refine_diff_density_min -0.641
_refine_diff_density_rms 0.125
_refine_ls_extinction_method none
_refine_ls_goodness_of_fit_ref 1.046
_refine_ls_hydrogen_treatment mixed
_refine_ls_matrix_type full
_refine_ls_number_parameters 844
_refine_ls_number_reflns 13008
_refine_ls_number_restraints 0
_refine_ls_restrained_S_all 1.046
_refine_ls_R_factor_all 0.0253
_refine_ls_R_factor_gt 0.0212
_refine_ls_shift/su_max 0.003
_refine_ls_shift/su_mean 0.000
_refine_ls_structure_factor_coef Fsqd
_refine_ls_weighting_details 'calc w=1/[\s^2^(Fo^2^)+(0.0215P)^2^+0.1418P] where P=(Fo^2^+2Fc^2^)/3'
_refine_ls_weighting_scheme calc
_refine_ls_wR_factor_gt 0.0498
_refine_ls_wR_factor_ref 0.0519
_reflns_number_gt 11701
_reflns_number_total 13008
_reflns_threshold_expression >2sigma(I)
_cod_data_source_file om060375esi20060526_124948.cif
_cod_data_source_block Re2Ge2OH
_cod_depositor_comments
;
The following automatic conversions were performed:

'_symmetry_cell_setting' value 'Triclinic' changed to 'triclinic'
according to /home/saulius/struct/CIF-dictionaries/cif_core.dic
dictionary named 'cif_core.dic' version 2.4.1 from
2010-06-29.

'_exptl_absorpt_correction_type' value 'Multi-Scan'
changed to 'multi-scan' according to
/home/saulius/struct/CIF-dictionaries/cif_core.dic dictionary named
'cif_core.dic' version 2.4.1 from 2010-06-29.

Automatic conversion script
Id: cif_fix_values 1715 2011-07-08 13:25:40Z adriana 
;
_cod_original_sg_symbol_H-M P-1
_cod_database_code 4075566

loop_
_symmetry_equiv_pos_as_xyz
'x, y, z'
'-x, -y, -z'

loop_
_atom_site_label
_atom_site_type_symbol
_atom_site_fract_x
_atom_site_fract_y
_atom_site_fract_z
_atom_site_U_iso_or_equiv
_atom_site_adp_type
_atom_site_occupancy
_atom_site_symmetry_multiplicity
_atom_site_calc_flag
_atom_site_refinement_flags
Re1 Re 0.266960(12) 0.808955(8) 0.130336(7) 0.01687(4) Uani 1 1 d .
Re2 Re 0.143068(13) 0.841264(8) -0.034486(7) 0.01898(4) Uani 1 1 d .
Ge1 Ge 0.35570(3) 0.67735(2) 0.087948(19) 0.01766(8) Uani 1 1 d .
Ge2 Ge 0.30721(3) 0.75395(2) -0.094015(19) 0.01994(8) Uani 1 1 d .
O1 O 0.3428(2) 0.67444(16) -0.02042(13) 0.0211(6) Uani 1 1 d .
O11 O 0.5128(2) 0.88513(17) 0.07948(15) 0.0333(7) Uani 1 1 d .
O12 O 0.1552(2) 0.97068(16) 0.16858(15) 0.0311(6) Uani 1 1 d .
O13 O 0.0180(2) 0.72686(17) 0.16274(15) 0.0317(6) Uani 1 1 d .
O14 O 0.3637(2) 0.78294(16) 0.28980(14) 0.0289(6) Uani 1 1 d .
O21 O 0.3215(3) 0.98519(17) -0.02932(15) 0.0344(7) Uani 1 1 d .
O22 O 0.0408(3) 0.88797(17) -0.18794(14) 0.0332(7) Uani 1 1 d .
O23 O -0.0571(2) 0.93441(17) 0.05157(14) 0.0318(6) Uani 1 1 d .
O24 O -0.0268(2) 0.69592(17) -0.02440(15) 0.0321(6) Uani 1 1 d .
C11 C 0.4247(3) 0.8571(2) 0.09812(19) 0.0225(8) Uani 1 1 d .
C12 C 0.1961(3) 0.9113(2) 0.15413(19) 0.0220(8) Uani 1 1 d .
C13 C 0.1094(3) 0.7567(2) 0.15248(19) 0.0217(8) Uani 1 1 d .
C14 C 0.3276(3) 0.7932(2) 0.2307(2) 0.0214(8) Uani 1 1 d .
C21 C 0.2584(3) 0.9323(2) -0.0319(2) 0.0259(8) Uani 1 1 d .
C22 C 0.0780(3) 0.8706(2) -0.1308(2) 0.0239(8) Uani 1 1 d .
C23 C 0.0185(3) 0.9015(2) 0.02071(19) 0.0231(8) Uani 1 1 d .
C24 C 0.0351(3) 0.7484(2) -0.02975(19) 0.0225(8) Uani 1 1 d .
C51 C 0.5290(3) 0.6550(2) 0.09850(19) 0.0209(8) Uani 1 1 d .
C52 C 0.5860(3) 0.5945(2) 0.0575(2) 0.0304(9) Uani 1 1 d .
H52 H 0.5391 0.5644 0.0242 0.037 Uiso 1 1 calc R
C53 C 0.7073(4) 0.5783(3) 0.0647(2) 0.0347(10) Uani 1 1 d .
H53 H 0.7424 0.5381 0.0365 0.042 Uiso 1 1 calc R
C54 C 0.7784(4) 0.6227(3) 0.1147(2) 0.0341(10) Uani 1 1 d .
H54 H 0.8614 0.6123 0.1199 0.041 Uiso 1 1 calc R
C55 C 0.7258(4) 0.6820(3) 0.1565(2) 0.0322(9) Uani 1 1 d .
H55 H 0.7729 0.7111 0.1905 0.039 Uiso 1 1 calc R
C56 C 0.6021(3) 0.6983(2) 0.14775(19) 0.0228(8) Uani 1 1 d .
H56 H 0.5676 0.7391 0.1755 0.027 Uiso 1 1 calc R
C57 C 0.2712(3) 0.5783(2) 0.10342(18) 0.0189(7) Uani 1 1 d .
C58 C 0.1505(3) 0.5670(2) 0.07989(18) 0.0200(7) Uani 1 1 d .
H58 H 0.1104 0.6069 0.0557 0.024 Uiso 1 1 calc R
C59 C 0.0892(3) 0.4979(2) 0.09164(18) 0.0244(8) Uani 1 1 d .
H59 H 0.0083 0.4917 0.0761 0.029 Uiso 1 1 calc R
C60 C 0.1485(4) 0.4380(2) 0.12653(19) 0.0272(9) Uani 1 1 d .
H60 H 0.1080 0.3911 0.1342 0.033 Uiso 1 1 calc R
C61 C 0.2675(4) 0.4479(2) 0.1499(2) 0.0302(9) Uani 1 1 d .
H61 H 0.3073 0.4074 0.1733 0.036 Uiso 1 1 calc R
C62 C 0.3288(4) 0.5173(2) 0.13923(19) 0.0244(8) Uani 1 1 d .
H62 H 0.4090 0.5233 0.1560 0.029 Uiso 1 1 calc R
C63 C 0.2771(3) 0.6750(2) -0.17272(19) 0.0269(9) Uani 1 1 d .
C64 C 0.1593(4) 0.6546(3) -0.1929(2) 0.0324(10) Uani 1 1 d .
H64 H 0.0944 0.6819 -0.1715 0.039 Uiso 1 1 calc R
C65 C 0.1345(4) 0.5943(3) -0.2442(2) 0.0433(12) Uani 1 1 d .
H65 H 0.0540 0.5817 -0.2568 0.052 Uiso 1 1 calc R
C66 C 0.2299(4) 0.5532(3) -0.2762(3) 0.0529(14) Uani 1 1 d .
H66 H 0.2140 0.5131 -0.3109 0.063 Uiso 1 1 calc R
C67 C 0.3492(5) 0.5717(4) -0.2567(3) 0.0631(17) Uani 1 1 d .
H67 H 0.4137 0.5435 -0.2776 0.076 Uiso 1 1 calc R
C68 C 0.3726(4) 0.6325(3) -0.2059(2) 0.0466(13) Uani 1 1 d .
H68 H 0.4531 0.6452 -0.1937 0.056 Uiso 1 1 calc R
C69 C 0.4722(3) 0.7954(2) -0.10649(19) 0.0234(8) Uani 1 1 d .
C70 C 0.4871(4) 0.8652(3) -0.1431(2) 0.0320(9) Uani 1 1 d .
H70 H 0.4186 0.8903 -0.1618 0.038 Uiso 1 1 calc R
C71 C 0.6016(4) 0.8983(3) -0.1524(2) 0.0407(11) Uani 1 1 d .
H71 H 0.6100 0.9444 -0.1781 0.049 Uiso 1 1 calc R
C72 C 0.7025(4) 0.8626(3) -0.1235(3) 0.0434(12) Uani 1 1 d .
H72 H 0.7794 0.8852 -0.1288 0.052 Uiso 1 1 calc R
C73 C 0.6909(4) 0.7938(3) -0.0868(3) 0.0399(11) Uani 1 1 d .
H73 H 0.7599 0.7698 -0.0676 0.048 Uiso 1 1 calc R
C74 C 0.5761(4) 0.7599(3) -0.0783(2) 0.0330(10) Uani 1 1 d .
H74 H 0.5688 0.7131 -0.0536 0.040 Uiso 1 1 calc R
H1 H 0.344(5) 0.634(3) -0.038(3) 0.054(17) Uiso 1 1 d .
H2 H 0.239(4) 0.794(3) 0.042(3) 0.069(16) Uiso 1 1 d .
Re3 Re 0.770632(12) 0.693767(8) 0.635020(7) 0.01630(4) Uani 1 1 d .
Re4 Re 0.643105(12) 0.663193(8) 0.470438(7) 0.01767(4) Uani 1 1 d .
Ge3 Ge 0.87325(3) 0.81779(2) 0.590361(18) 0.01528(8) Uani 1 1 d .
Ge4 Ge 0.81952(3) 0.73757(2) 0.410184(18) 0.01690(8) Uani 1 1 d .
O3 O 0.8916(2) 0.80681(15) 0.48410(13) 0.0188(5) Uani 1 1 d .
O31 O 0.5426(2) 0.79453(18) 0.67822(16) 0.0371(7) Uani 1 1 d .
O32 O 0.6335(3) 0.54169(17) 0.67388(16) 0.0363(7) Uani 1 1 d .
O33 O 0.8860(2) 0.73070(16) 0.78863(13) 0.0274(6) Uani 1 1 d .
O34 O 0.9969(3) 0.59738(18) 0.58035(16) 0.0377(7) Uani 1 1 d .
O41 O 0.8110(3) 0.51576(17) 0.46566(15) 0.0346(7) Uani 1 1 d .
O42 O 0.5311(3) 0.62266(18) 0.31608(15) 0.0361(7) Uani 1 1 d .
O43 O 0.4873(3) 0.81380(17) 0.49113(15) 0.0361(7) Uani 1 1 d .
O44 O 0.4388(3) 0.57194(18) 0.55110(16) 0.0360(7) Uani 1 1 d .
C31 C 0.6262(3) 0.7571(2) 0.6626(2) 0.0233(8) Uani 1 1 d .
C32 C 0.6839(3) 0.5973(2) 0.6600(2) 0.0242(8) Uani 1 1 d .
C33 C 0.8426(3) 0.7142(2) 0.73191(19) 0.0202(8) Uani 1 1 d .
C34 C 0.9153(3) 0.6330(2) 0.60021(19) 0.0237(8) Uani 1 1 d .
C41 C 0.7502(3) 0.5688(2) 0.4671(2) 0.0246(8) Uani 1 1 d .
C42 C 0.5723(3) 0.6374(2) 0.3738(2) 0.0235(8) Uani 1 1 d .
C43 C 0.5445(3) 0.7593(2) 0.48159(19) 0.0234(8) Uani 1 1 d .
C44 C 0.5148(3) 0.6055(2) 0.5230(2) 0.0244(8) Uani 1 1 d .
C75 C 1.0408(3) 0.8475(2) 0.61829(18) 0.0197(7) Uani 1 1 d .
C76 C 1.1238(3) 0.7912(2) 0.6399(2) 0.0307(9) Uani 1 1 d .
H76 H 1.0991 0.7393 0.6413 0.037 Uiso 1 1 calc R
C77 C 1.2435(4) 0.8115(3) 0.6593(2) 0.0386(10) Uani 1 1 d .
H77 H 1.2986 0.7733 0.6730 0.046 Uiso 1 1 calc R
C78 C 1.2802(4) 0.8889(3) 0.6582(2) 0.0336(10) Uani 1 1 d .
H78 H 1.3601 0.9027 0.6711 0.040 Uiso 1 1 calc R
C79 C 1.1985(3) 0.9451(2) 0.63810(19) 0.0270(9) Uani 1 1 d .
H79 H 1.2231 0.9970 0.6373 0.032 Uiso 1 1 calc R
C80 C 1.0790(3) 0.9247(2) 0.61893(19) 0.0238(8) Uani 1 1 d .
H80 H 1.0239 0.9634 0.6063 0.029 Uiso 1 1 calc R
C81 C 0.7772(3) 0.9138(2) 0.59370(18) 0.0189(7) Uani 1 1 d .
C82 C 0.7232(3) 0.9451(2) 0.53089(19) 0.0210(8) Uani 1 1 d .
H82 H 0.7363 0.9218 0.4841 0.025 Uiso 1 1 calc R
C83 C 0.6498(3) 1.0109(2) 0.5372(2) 0.0246(8) Uani 1 1 d .
H83 H 0.6145 1.0313 0.4946 0.030 Uiso 1 1 calc R
C84 C 0.6291(4) 1.0461(2) 0.6059(2) 0.0293(9) Uani 1 1 d .
H84 H 0.5794 1.0898 0.6100 0.035 Uiso 1 1 calc R
C85 C 0.6828(4) 1.0158(3) 0.6684(2) 0.0369(11) Uani 1 1 d .
H85 H 0.6697 1.0393 0.7151 0.044 Uiso 1 1 calc R
C86 C 0.7563(4) 0.9504(2) 0.6620(2) 0.0300(9) Uani 1 1 d .
H86 H 0.7925 0.9308 0.7047 0.036 Uiso 1 1 calc R
C87 C 0.7886(3) 0.8129(2) 0.33218(17) 0.0191(7) Uani 1 1 d .
C88 C 0.8846(3) 0.8444(2) 0.29055(19) 0.0238(8) Uani 1 1 d .
H88 H 0.9649 0.8307 0.3013 0.029 Uiso 1 1 calc R
C89 C 0.8613(4) 0.8957(2) 0.2335(2) 0.0299(9) Uani 1 1 d .
H89 H 0.9258 0.9163 0.2066 0.036 Uiso 1 1 calc R
C90 C 0.7425(4) 0.9161(2) 0.2169(2) 0.0301(9) Uani 1 1 d .
H90 H 0.7270 0.9499 0.1783 0.036 Uiso 1 1 calc R
C91 C 0.6464(3) 0.8861(2) 0.25765(19) 0.0249(8) Uani 1 1 d .
H91 H 0.5663 0.9003 0.2469 0.030 Uiso 1 1 calc R
C92 C 0.6701(3) 0.8351(2) 0.31450(19) 0.0223(8) Uani 1 1 d .
H92 H 0.6051 0.8151 0.3415 0.027 Uiso 1 1 calc R
C93 C 0.9701(4) 0.6838(2) 0.37953(19) 0.0239(8) Uani 1 1 d .
C94 C 0.9657(5) 0.6348(3) 0.3168(2) 0.0397(11) Uani 1 1 d .
H94 H 0.8919 0.6265 0.2917 0.048 Uiso 1 1 calc R
C95 C 1.0730(5) 0.5973(3) 0.2906(2) 0.0525(15) Uani 1 1 d .
H95 H 1.0701 0.5646 0.2485 0.063 Uiso 1 1 calc R
C96 C 1.1804(5) 0.6097(3) 0.3277(3) 0.0543(14) Uani 1 1 d .
H96 H 1.2514 0.5860 0.3099 0.065 Uiso 1 1 calc R
C97 C 1.1858(5) 0.6556(3) 0.3898(3) 0.0581(15) Uani 1 1 d .
H97 H 1.2597 0.6623 0.4151 0.070 Uiso 1 1 calc R
C98 C 1.0817(4) 0.6928(3) 0.4161(3) 0.0405(11) Uani 1 1 d .
H98 H 1.0867 0.7244 0.4590 0.049 Uiso 1 1 calc R
H3 H 0.945(3) 0.834(2) 0.472(2) 0.019(11) Uiso 1 1 d .
H4 H 0.740(4) 0.710(3) 0.536(2) 0.041(12) Uiso 1 1 d .
O4 O 0.0753(3) 0.8997(2) 0.4407(2) 0.0455(9) Uani 1 1 d .
H5 H 0.122(6) 0.905(4) 0.403(3) 0.08(2) Uiso 1 1 d .
H6 H 0.114(5) 0.860(3) 0.436(3) 0.06(2) Uiso 1 1 d .

loop_
_atom_site_aniso_label
_atom_site_aniso_U_11
_atom_site_aniso_U_22
_atom_site_aniso_U_33
_atom_site_aniso_U_23
_atom_site_aniso_U_13
_atom_site_aniso_U_12
Re1 0.01605(7) 0.01555(8) 0.01885(7) -0.00225(5) 0.00165(5) -0.00132(5)
Re2 0.01746(8) 0.01982(8) 0.01971(7) 0.00153(5) 0.00176(5) -0.00007(6)
Ge1 0.01582(19) 0.0171(2) 0.01994(17) -0.00302(14) 0.00184(14) -0.00096(15)
Ge2 0.01732(19) 0.0239(2) 0.01853(18) -0.00006(15) 0.00261(14) -0.00099(15)
O1 0.0264(15) 0.0189(15) 0.0178(12) -0.0022(11) 0.0021(10) -0.0016(11)
O11 0.0252(16) 0.0347(18) 0.0401(16) 0.0045(13) 0.0026(12) -0.0092(13)
O12 0.0286(15) 0.0219(16) 0.0422(16) -0.0103(12) -0.0014(12) 0.0014(12)
O13 0.0247(15) 0.0300(17) 0.0402(16) -0.0021(12) 0.0052(12) -0.0042(12)
O14 0.0331(16) 0.0299(17) 0.0237(14) -0.0007(11) -0.0036(12) 0.0008(12)
O21 0.0355(17) 0.0259(17) 0.0420(16) 0.0061(13) 0.0019(13) -0.0069(14)
O22 0.0350(17) 0.0372(18) 0.0277(15) 0.0066(12) -0.0018(12) 0.0045(13)
O23 0.0317(16) 0.0335(17) 0.0304(14) 0.0030(12) 0.0066(12) 0.0093(13)
O24 0.0258(15) 0.0329(17) 0.0377(15) 0.0052(13) -0.0023(12) -0.0094(13)
C11 0.023(2) 0.021(2) 0.0237(18) -0.0002(15) -0.0020(15) 0.0012(16)
C12 0.0176(19) 0.022(2) 0.0265(18) -0.0033(15) -0.0002(15) -0.0042(15)
C13 0.023(2) 0.019(2) 0.0227(18) -0.0038(14) 0.0036(15) 0.0019(16)
C14 0.0178(18) 0.0169(19) 0.029(2) -0.0029(15) 0.0010(15) 0.0007(14)
C21 0.022(2) 0.028(2) 0.0273(19) 0.0033(16) 0.0041(16) 0.0011(17)
C22 0.0195(19) 0.023(2) 0.029(2) 0.0034(15) 0.0020(16) -0.0008(15)
C23 0.025(2) 0.024(2) 0.0205(17) 0.0043(15) 0.0004(15) 0.0008(16)
C24 0.0178(19) 0.026(2) 0.0239(18) 0.0011(15) 0.0005(15) 0.0017(16)
C51 0.0179(18) 0.022(2) 0.0227(17) -0.0012(14) 0.0024(14) -0.0015(15)
C52 0.023(2) 0.033(2) 0.035(2) -0.0131(17) -0.0001(17) -0.0014(17)
C53 0.025(2) 0.036(3) 0.042(2) -0.0189(19) 0.0046(18) 0.0048(18)
C54 0.018(2) 0.038(3) 0.046(2) -0.0067(19) 0.0028(18) 0.0048(18)
C55 0.026(2) 0.037(3) 0.032(2) -0.0107(17) -0.0038(17) -0.0014(18)
C56 0.023(2) 0.023(2) 0.0229(18) -0.0042(15) 0.0021(15) 0.0029(15)
C57 0.0213(19) 0.0170(19) 0.0184(16) -0.0031(13) 0.0056(14) -0.0033(14)
C58 0.0222(19) 0.0185(19) 0.0194(17) 0.0003(14) 0.0034(14) 0.0033(15)
C59 0.024(2) 0.030(2) 0.0187(17) -0.0056(15) 0.0017(15) -0.0071(16)
C60 0.035(2) 0.022(2) 0.0239(18) 0.0040(15) 0.0027(16) -0.0069(17)
C61 0.041(3) 0.024(2) 0.0262(19) 0.0090(16) -0.0028(17) 0.0017(18)
C62 0.026(2) 0.026(2) 0.0213(18) 0.0028(15) -0.0023(15) -0.0012(16)
C63 0.025(2) 0.038(2) 0.0184(17) -0.0041(16) 0.0047(15) -0.0063(17)
C64 0.029(2) 0.041(3) 0.027(2) -0.0064(17) 0.0010(17) 0.0059(19)
C65 0.033(3) 0.060(3) 0.035(2) -0.016(2) -0.0058(19) -0.006(2)
C66 0.048(3) 0.066(4) 0.043(3) -0.033(2) 0.005(2) -0.010(3)
C67 0.044(3) 0.077(4) 0.066(3) -0.046(3) 0.015(3) 0.000(3)
C68 0.026(2) 0.066(4) 0.046(3) -0.024(2) 0.004(2) -0.003(2)
C69 0.0184(19) 0.032(2) 0.0192(17) -0.0031(15) 0.0047(14) -0.0053(16)
C70 0.026(2) 0.037(3) 0.033(2) 0.0057(18) 0.0061(17) 0.0004(18)
C71 0.042(3) 0.029(3) 0.051(3) 0.007(2) 0.017(2) -0.004(2)
C72 0.027(2) 0.041(3) 0.062(3) -0.004(2) 0.015(2) -0.009(2)
C73 0.019(2) 0.047(3) 0.054(3) 0.004(2) 0.0024(19) -0.0004(19)
C74 0.026(2) 0.032(2) 0.041(2) 0.0070(18) 0.0078(18) 0.0010(18)
Re3 0.01568(7) 0.01418(8) 0.01913(7) 0.00164(5) 0.00244(5) 0.00116(5)
Re4 0.01663(8) 0.01492(8) 0.02135(7) -0.00131(5) 0.00118(5) -0.00194(6)
Ge3 0.01548(18) 0.01452(19) 0.01582(16) -0.00012(13) 0.00006(13) 0.00012(14)
Ge4 0.01719(19) 0.01666(19) 0.01672(17) -0.00213(14) 0.00200(14) -0.00094(14)
O3 0.0188(13) 0.0183(14) 0.0192(12) -0.0024(10) 0.0015(10) -0.0073(11)
O31 0.0209(15) 0.0409(19) 0.0492(17) -0.0083(14) 0.0043(13) 0.0104(13)
O32 0.0353(17) 0.0252(17) 0.0490(17) 0.0116(13) -0.0027(14) -0.0091(13)
O33 0.0317(16) 0.0295(16) 0.0211(13) 0.0011(11) -0.0015(11) 0.0027(12)
O34 0.0283(16) 0.0369(19) 0.0474(17) -0.0118(14) 0.0017(13) 0.0120(14)
O41 0.0352(17) 0.0253(17) 0.0428(16) -0.0094(13) -0.0001(13) 0.0059(13)
O42 0.0401(18) 0.0382(19) 0.0296(15) -0.0017(12) -0.0063(13) -0.0096(14)
O43 0.0422(18) 0.0283(17) 0.0381(16) 0.0040(13) 0.0084(13) 0.0137(14)
O44 0.0284(16) 0.0367(18) 0.0428(16) 0.0025(13) 0.0066(13) -0.0120(13)
C31 0.0189(19) 0.025(2) 0.0255(18) 0.0016(15) -0.0010(15) -0.0023(16)
C32 0.022(2) 0.026(2) 0.0252(18) 0.0050(15) 0.0053(15) 0.0014(16)
C33 0.0181(18) 0.019(2) 0.0235(19) 0.0053(14) 0.0051(15) 0.0047(15)
C34 0.023(2) 0.024(2) 0.0243(18) -0.0014(15) -0.0020(15) -0.0007(16)
C41 0.023(2) 0.022(2) 0.0288(19) -0.0036(15) -0.0001(16) -0.0021(17)
C42 0.023(2) 0.019(2) 0.028(2) -0.0015(15) 0.0027(16) -0.0017(15)
C43 0.022(2) 0.026(2) 0.0222(18) 0.0029(15) -0.0007(15) -0.0005(17)
C44 0.026(2) 0.022(2) 0.0252(19) -0.0033(15) -0.0016(16) -0.0026(16)
C75 0.0204(19) 0.022(2) 0.0171(16) 0.0020(14) 0.0015(14) -0.0009(15)
C76 0.022(2) 0.025(2) 0.045(2) 0.0013(18) -0.0016(17) 0.0000(17)
C77 0.019(2) 0.041(3) 0.055(3) 0.003(2) -0.0091(19) 0.0046(19)
C78 0.019(2) 0.045(3) 0.036(2) -0.0003(19) -0.0033(17) -0.0080(19)
C79 0.028(2) 0.029(2) 0.0240(18) 0.0010(16) 0.0007(16) -0.0110(17)
C80 0.023(2) 0.024(2) 0.0239(18) 0.0019(15) -0.0038(15) 0.0001(16)
C81 0.0192(18) 0.0147(19) 0.0229(17) 0.0018(14) -0.0013(14) -0.0007(14)
C82 0.024(2) 0.0176(19) 0.0212(17) -0.0001(14) 0.0022(15) 0.0016(15)
C83 0.023(2) 0.023(2) 0.0279(19) 0.0028(15) -0.0064(15) 0.0007(16)
C84 0.035(2) 0.020(2) 0.033(2) 0.0001(16) 0.0005(17) 0.0097(17)
C85 0.054(3) 0.032(3) 0.025(2) -0.0060(17) 0.0015(19) 0.014(2)
C86 0.041(2) 0.028(2) 0.0213(18) -0.0029(15) -0.0056(17) 0.0128(18)
C87 0.025(2) 0.0158(19) 0.0161(16) -0.0057(13) 0.0004(14) -0.0016(15)
C88 0.0211(19) 0.028(2) 0.0225(18) -0.0020(15) 0.0004(15) 0.0004(16)
C89 0.029(2) 0.038(3) 0.0232(19) 0.0035(17) 0.0050(16) -0.0038(18)
C90 0.038(2) 0.032(2) 0.0205(18) 0.0046(16) -0.0054(16) -0.0008(19)
C91 0.025(2) 0.027(2) 0.0234(18) -0.0009(15) -0.0073(15) -0.0001(16)
C92 0.023(2) 0.021(2) 0.0231(18) -0.0021(14) -0.0024(15) -0.0059(15)
C93 0.032(2) 0.017(2) 0.0225(18) 0.0039(14) 0.0095(16) 0.0053(16)
C94 0.056(3) 0.032(3) 0.031(2) -0.0019(18) 0.005(2) 0.017(2)
C95 0.093(4) 0.034(3) 0.031(2) -0.0001(19) 0.026(3) 0.025(3)
C96 0.049(3) 0.053(4) 0.061(3) 0.013(3) 0.025(3) 0.026(3)
C97 0.033(3) 0.058(4) 0.083(4) 0.005(3) 0.011(3) 0.015(2)
C98 0.027(2) 0.042(3) 0.053(3) -0.005(2) 0.005(2) 0.008(2)
O4 0.043(2) 0.050(3) 0.044(2) 0.0133(17) 0.0014(16) -0.0205(19)

loop_
_atom_type_symbol
_atom_type_description
_atom_type_scat_dispersion_real
_atom_type_scat_dispersion_imag
_atom_type_scat_source
C C 0.0033 0.0016 'International Tables Vol C Tables 4.2.6.8 and 6.1.1.4'
H H 0.0000 0.0000 'International Tables Vol C Tables 4.2.6.8 and 6.1.1.4'
O O 0.0106 0.0060 'International Tables Vol C Tables 4.2.6.8 and 6.1.1.4'
Ge Ge 0.1547 1.8001 'International Tables Vol C Tables 4.2.6.8 and 6.1.1.4'
Re Re -1.0185 7.2310 'International Tables Vol C Tables 4.2.6.8 and 6.1.1.4'

loop_
_geom_angle_atom_site_label_1
_geom_angle_atom_site_label_2
_geom_angle_atom_site_label_3
_geom_angle
C14 Re1 C12 94.59(15)
C14 Re1 C13 91.98(15)
C12 Re1 C13 90.96(15)
C14 Re1 C11 92.48(14)
C12 Re1 C11 91.89(15)
C13 Re1 C11 174.50(14)
C14 Re1 Ge1 90.07(10)
C12 Re1 Ge1 175.29(10)
C13 Re1 Ge1 89.55(10)
C11 Re1 Ge1 87.23(11)
C14 Re1 Re2 175.38(10)
C12 Re1 Re2 82.00(10)
C13 Re1 Re2 84.98(10)
C11 Re1 Re2 90.75(10)
Ge1 Re1 Re2 93.377(9)
C14 Re1 H2 160.3(19)
C12 Re1 H2 105.1(19)
C13 Re1 H2 88.4(17)
C11 Re1 H2 86.3(17)
Ge1 Re1 H2 70.2(19)
Re2 Re1 H2 23.4(18)
C22 Re2 C23 92.71(15)
C22 Re2 C24 92.85(15)
C23 Re2 C24 88.82(15)
C22 Re2 C21 91.61(15)
C23 Re2 C21 91.42(15)
C24 Re2 C21 175.51(15)
C22 Re2 Ge2 92.85(11)
C23 Re2 Ge2 173.90(10)
C24 Re2 Ge2 88.40(10)
C21 Re2 Ge2 90.93(11)
C22 Re2 Re1 174.21(11)
C23 Re2 Re1 86.16(10)
C24 Re2 Re1 92.81(10)
C21 Re2 Re1 82.74(10)
Ge2 Re2 Re1 88.549(10)
C22 Re2 H2 163.0(15)
C23 Re2 H2 104.3(15)
C24 Re2 H2 86.2(15)
C21 Re2 H2 89.4(15)
Ge2 Re2 H2 70.1(15)
Re1 Re2 H2 19.4(15)
C51 Ge1 O1 99.46(12)
C51 Ge1 C57 105.54(15)
O1 Ge1 C57 96.27(12)
C51 Ge1 Re1 121.38(11)
O1 Ge1 Re1 105.60(8)
C57 Ge1 Re1 122.76(10)
C69 Ge2 C63 108.36(15)
C69 Ge2 O1 98.89(14)
C63 Ge2 O1 92.07(14)
C69 Ge2 Re2 119.17(11)
C63 Ge2 Re2 124.93(11)
O1 Ge2 Re2 105.70(8)
Ge1 O1 Ge2 133.19(15)
Ge1 O1 H1 115(4)
Ge2 O1 H1 112(4)
O11 C11 Re1 179.0(3)
O12 C12 Re1 179.4(3)
O13 C13 Re1 177.7(3)
O14 C14 Re1 179.2(3)
O21 C21 Re2 178.0(3)
O22 C22 Re2 179.3(3)
O23 C23 Re2 177.3(3)
O24 C24 Re2 177.6(3)
C56 C51 C52 117.0(3)
C56 C51 Ge1 120.9(3)
C52 C51 Ge1 122.1(3)
C53 C52 C51 122.4(4)
C53 C52 H52 118.8
C51 C52 H52 118.8
C52 C53 C54 119.4(4)
C52 C53 H53 120.3
C54 C53 H53 120.3
C55 C54 C53 120.0(4)
C55 C54 H54 120.0
C53 C54 H54 120.0
C54 C55 C56 119.9(4)
C54 C55 H55 120.1
C56 C55 H55 120.1
C51 C56 C55 121.4(3)
C51 C56 H56 119.3
C55 C56 H56 119.3
C62 C57 C58 117.9(3)
C62 C57 Ge1 121.2(3)
C58 C57 Ge1 120.9(3)
C59 C58 C57 121.5(3)
C59 C58 H58 119.3
C57 C58 H58 119.3
C60 C59 C58 119.6(4)
C60 C59 H59 120.2
C58 C59 H59 120.2
C61 C60 C59 119.8(4)
C61 C60 H60 120.1
C59 C60 H60 120.1
C60 C61 C62 120.8(4)
C60 C61 H61 119.6
C62 C61 H61 119.6
C61 C62 C57 120.4(4)
C61 C62 H62 119.8
C57 C62 H62 119.8
C64 C63 C68 117.4(4)
C64 C63 Ge2 120.5(3)
C68 C63 Ge2 121.9(3)
C63 C64 C65 122.0(4)
C63 C64 H64 119.0
C65 C64 H64 119.0
C66 C65 C64 119.6(4)
C66 C65 H65 120.2
C64 C65 H65 120.2
C65 C66 C67 119.9(4)
C65 C66 H66 120.0
C67 C66 H66 120.0
C66 C67 C68 119.8(4)
C66 C67 H67 120.1
C68 C67 H67 120.1
C67 C68 C63 121.3(4)
C67 C68 H68 119.4
C63 C68 H68 119.4
C70 C69 C74 118.0(3)
C70 C69 Ge2 118.7(3)
C74 C69 Ge2 123.3(3)
C71 C70 C69 121.4(4)
C71 C70 H70 119.3
C69 C70 H70 119.3
C72 C71 C70 119.6(4)
C72 C71 H71 120.2
C70 C71 H71 120.2
C71 C72 C73 120.5(4)
C71 C72 H72 119.8
C73 C72 H72 119.8
C72 C73 C74 120.1(4)
C72 C73 H73 120.0
C74 C73 H73 120.0
C69 C74 C73 120.5(4)
C69 C74 H74 119.7
C73 C74 H74 119.7
C33 Re3 C32 97.05(15)
C33 Re3 C31 90.78(14)
C32 Re3 C31 91.14(15)
C33 Re3 C34 92.34(14)
C32 Re3 C34 90.93(15)
C31 Re3 C34 176.02(14)
C33 Re3 Ge3 88.41(11)
C32 Re3 Ge3 174.52(11)
C31 Re3 Ge3 88.32(11)
C34 Re3 Ge3 89.30(11)
C33 Re3 Re4 178.43(10)
C32 Re3 Re4 83.54(11)
C31 Re3 Re4 87.75(10)
C34 Re3 Re4 89.11(10)
Ge3 Re3 Re4 90.990(9)
C33 Re3 H4 156.4(14)
C32 Re3 H4 106.5(14)
C31 Re3 H4 89.9(13)
C34 Re3 H4 86.2(13)
Ge3 Re3 H4 68.0(14)
Re4 Re3 H4 23.1(14)
C42 Re4 C44 92.29(15)
C42 Re4 C43 92.45(15)
C44 Re4 C43 89.36(15)
C42 Re4 C41 92.36(15)
C44 Re4 C41 90.95(15)
C43 Re4 C41 175.16(15)
C42 Re4 Ge4 91.48(11)
C44 Re4 Ge4 175.99(11)
C43 Re4 Ge4 91.85(11)
C41 Re4 Ge4 87.53(11)
C42 Re4 Re3 175.82(11)
C44 Re4 Re3 86.59(10)
C43 Re4 Re3 91.57(10)
C41 Re4 Re3 83.63(10)
Ge4 Re4 Re3 89.557(9)
C42 Re4 H4 158.0(14)
C44 Re4 H4 109.3(13)
C43 Re4 H4 83.9(14)
C41 Re4 H4 91.4(14)
Ge4 Re4 H4 67.0(13)
Re3 Re4 H4 24.1(13)
O3 Ge3 C81 98.59(12)
O3 Ge3 C75 99.82(12)
C81 Ge3 C75 106.44(15)
O3 Ge3 Re3 107.30(8)
C81 Ge3 Re3 117.58(10)
C75 Ge3 Re3 122.79(10)
O3 Ge4 C87 98.88(12)
O3 Ge4 C93 97.45(14)
C87 Ge4 C93 105.10(14)
O3 Ge4 Re4 108.66(7)
C87 Ge4 Re4 121.02(11)
C93 Ge4 Re4 120.94(11)
Ge3 O3 Ge4 133.07(14)
Ge3 O3 H3 108(3)
Ge4 O3 H3 119(3)
O31 C31 Re3 179.4(4)
O32 C32 Re3 179.4(4)
O33 C33 Re3 176.1(3)
O34 C34 Re3 179.0(4)
O41 C41 Re4 179.6(4)
O42 C42 Re4 179.2(4)
O43 C43 Re4 177.1(3)
O44 C44 Re4 177.7(3)
C80 C75 C76 118.3(3)
C80 C75 Ge3 121.4(3)
C76 C75 Ge3 120.2(3)
C75 C76 C77 120.8(4)
C75 C76 H76 119.6
C77 C76 H76 119.6
C78 C77 C76 119.8(4)
C78 C77 H77 120.1
C76 C77 H77 120.1
C79 C78 C77 119.8(4)
C79 C78 H78 120.1
C77 C78 H78 120.1
C78 C79 C80 120.2(4)
C78 C79 H79 119.9
C80 C79 H79 119.9
C75 C80 C79 120.9(4)
C75 C80 H80 119.5
C79 C80 H80 119.5
C86 C81 C82 117.9(3)
C86 C81 Ge3 118.8(3)
C82 C81 Ge3 123.2(3)
C83 C82 C81 120.8(3)
C83 C82 H82 119.6
C81 C82 H82 119.6
C84 C83 C82 120.5(3)
C84 C83 H83 119.8
C82 C83 H83 119.8
C83 C84 C85 119.3(4)
C83 C84 H84 120.4
C85 C84 H84 120.4
C84 C85 C86 120.2(4)
C84 C85 H85 119.9
C86 C85 H85 119.9
C81 C86 C85 121.4(3)
C81 C86 H86 119.3
C85 C86 H86 119.3
C92 C87 C88 117.7(3)
C92 C87 Ge4 121.0(3)
C88 C87 Ge4 121.3(3)
C89 C88 C87 120.8(3)
C89 C88 H88 119.6
C87 C88 H88 119.6
C90 C89 C88 120.1(4)
C90 C89 H89 119.9
C88 C89 H89 119.9
C89 C90 C91 120.0(3)
C89 C90 H90 120.0
C91 C90 H90 120.0
C92 C91 C90 119.7(4)
C92 C91 H91 120.2
C90 C91 H91 120.2
C91 C92 C87 121.7(3)
C91 C92 H92 119.2
C87 C92 H92 119.2
C94 C93 C98 117.7(4)
C94 C93 Ge4 118.2(3)
C98 C93 Ge4 124.1(3)
C93 C94 C95 120.3(5)
C93 C94 H94 119.8
C95 C94 H94 119.8
C96 C95 C94 119.4(4)
C96 C95 H95 120.3
C94 C95 H95 120.3
C97 C96 C95 121.1(4)
C97 C96 H96 119.5
C95 C96 H96 119.5
C96 C97 C98 120.2(5)
C96 C97 H97 119.9
C98 C97 H97 119.9
C97 C98 C93 121.2(5)
C97 C98 H98 119.4
C93 C98 H98 119.4
H5 O4 H6 73(5)

loop_
_geom_bond_atom_site_label_1
_geom_bond_atom_site_label_2
_geom_bond_distance
Re1 C14 1.939(4)
Re1 C12 1.959(4)
Re1 C13 1.983(4)
Re1 C11 2.001(4)
Re1 Ge1 2.5595(4)
Re1 Re2 3.3047(2)
Re1 H2 1.62(5)
Re2 C22 1.943(4)
Re2 C23 1.967(4)
Re2 C24 1.982(4)
Re2 C21 2.002(4)
Re2 Ge2 2.5597(4)
Re2 H2 1.93(5)
Ge1 C51 1.944(4)
Ge1 O1 1.945(2)
Ge1 C57 1.957(3)
Ge2 C69 1.950(4)
Ge2 C63 1.955(4)
Ge2 O1 1.961(3)
O1 H1 0.75(5)
O11 C11 1.129(4)
O12 C12 1.139(4)
O13 C13 1.137(4)
O14 C14 1.147(4)
O21 C21 1.137(5)
O22 C22 1.148(4)
O23 C23 1.139(4)
O24 C24 1.129(4)
C51 C56 1.387(5)
C51 C52 1.404(5)
C52 C53 1.363(5)
C52 H52 0.9300
C53 C54 1.393(6)
C53 H53 0.9300
C54 C55 1.376(5)
C54 H54 0.9300
C55 C56 1.391(5)
C55 H55 0.9300
C56 H56 0.9300
C57 C62 1.394(5)
C57 C58 1.395(5)
C58 C59 1.381(5)
C58 H58 0.9300
C59 C60 1.379(5)
C59 H59 0.9300
C60 C61 1.374(5)
C60 H60 0.9300
C61 C62 1.380(5)
C61 H61 0.9300
C62 H62 0.9300
C63 C64 1.378(5)
C63 C68 1.401(6)
C64 C65 1.391(6)
C64 H64 0.9300
C65 C66 1.380(6)
C65 H65 0.9300
C66 C67 1.382(7)
C66 H66 0.9300
C67 C68 1.388(6)
C67 H67 0.9300
C68 H68 0.9300
C69 C70 1.391(5)
C69 C74 1.391(5)
C70 C71 1.383(6)
C70 H70 0.9300
C71 C72 1.371(6)
C71 H71 0.9300
C72 C73 1.371(6)
C72 H72 0.9300
C73 C74 1.391(6)
C73 H73 0.9300
C74 H74 0.9300
Re3 C33 1.926(4)
Re3 C32 1.965(4)
Re3 C31 1.978(4)
Re3 C34 1.991(4)
Re3 Ge3 2.5489(4)
Re3 Re4 3.2850(2)
Re3 H4 1.83(4)
Re4 C42 1.933(4)
Re4 C44 1.969(4)
Re4 C43 1.980(4)
Re4 C41 2.003(4)
Re4 Ge4 2.5634(4)
Re4 H4 1.76(4)
Ge3 O3 1.919(2)
Ge3 C81 1.957(3)
Ge3 C75 1.958(4)
Ge4 O3 1.920(2)
Ge4 C87 1.957(3)
Ge4 C93 1.963(4)
O3 H3 0.79(4)
O31 C31 1.150(4)
O32 C32 1.134(5)
O33 C33 1.148(4)
O34 C34 1.136(4)
O41 C41 1.128(5)
O42 C42 1.149(4)
O43 C43 1.137(5)
O44 C44 1.134(4)
C75 C80 1.387(5)
C75 C76 1.389(5)
C76 C77 1.393(5)
C76 H76 0.9300
C77 C78 1.385(6)
C77 H77 0.9300
C78 C79 1.372(6)
C78 H78 0.9300
C79 C80 1.389(5)
C79 H79 0.9300
C80 H80 0.9300
C81 C86 1.382(5)
C81 C82 1.391(5)
C82 C83 1.390(5)
C82 H82 0.9300
C83 C84 1.376(5)
C83 H83 0.9300
C84 C85 1.379(5)
C84 H84 0.9300
C85 C86 1.385(5)
C85 H85 0.9300
C86 H86 0.9300
C87 C92 1.389(5)
C87 C88 1.403(5)
C88 C89 1.389(5)
C88 H88 0.9300
C89 C90 1.379(5)
C89 H89 0.9300
C90 C91 1.386(5)
C90 H90 0.9300
C91 C92 1.385(5)
C91 H91 0.9300
C92 H92 0.9300
C93 C94 1.387(5)
C93 C98 1.389(6)
C94 C95 1.415(6)
C94 H94 0.9300
C95 C96 1.360(7)
C95 H95 0.9300
C96 C97 1.346(8)
C96 H96 0.9300
C97 C98 1.385(6)
C97 H97 0.9300
C98 H98 0.9300
O4 H5 0.85(6)
O4 H6 0.81(6)
